data_1516220
loop_
_publ_author_name
'Sanchez Duque, Maria del Mar'
'Basl\'e, Olivier'
'Isambert, Nicolas'
'Gaudel-Siri, Anouk'
'G\'enisson, Yves'
'Plaquevent, Jean-Christophe'
'Rodriguez, Jean'
'Constantieux, Thierry'

_publ_section_title
;
 A Cooperative Participation of the Amido Group in the Organocatalytic
 Construction of All-Carbon Quaternary Stereocenters by Michael Addition
 with \b-Ketoamides
;
_journal_coden_ASTM ORLEF7
_journal_issue 13
_journal_name_full 'Organic Letters'
_journal_page_first 3296
_journal_page_last 3299
_journal_paper_doi 10.1021/ol200924e
_journal_volume 13
_journal_year 2011
_chemical_absolute_configuration ad
_chemical_compound_source 'synthesis as described'
_chemical_formula_moiety 'C16 H18 N2 O5'
_chemical_formula_sum 'C16 H18 N2 O5'
_chemical_formula_weight 318.32
_space_group_IT_number 4
_symmetry_cell_setting monoclinic
_symmetry_Int_Tables_number 4
_symmetry_space_group_name_Hall 'P 2yb'
_symmetry_space_group_name_H-M 'P 1 21 1'
_atom_sites_solution_hydrogens geom
_atom_sites_solution_primary direct
_atom_sites_solution_secondary difmap
_audit_conform_dict_location ftp://ftp.iucr.org/pub/cif_core.dic
_audit_conform_dict_name cif_core.dic
_audit_conform_dict_version 2.4
_audit_creation_date 2010-09-01T15:54:47-00:00
_audit_creation_method 'WinGX routine CIF_UPDATE'
_cell_angle_alpha 90
_cell_angle_beta 103
_cell_angle_gamma 90
_cell_formula_units_Z 4
_cell_length_a 10.509
_cell_length_b 13.97
_cell_length_c 10.942
_cell_measurement_reflns_used 14929
_cell_measurement_temperature 293(2)
_cell_measurement_theta_max 28.69
_cell_measurement_theta_min 1.99
_cell_measurement_wavelength 0.71073
_cell_volume 1565.231
_computing_molecular_graphics 'Ortep-3 for Windows (Farrugia, 1997)'
_computing_publication_material 'WinGX publication routines (Farrugia, 1999)'
_computing_structure_refinement 'SHELXL-97 (Sheldrick, 1997)'
_computing_structure_solution 'SHELXS-97 (Sheldrick, 1990)'
_diffrn_ambient_temperature 293(2)
_diffrn_measured_fraction_theta_full 0.962
_diffrn_measured_fraction_theta_max 0.962
_diffrn_measurement_device_type KappaCCD
_diffrn_measurement_method 'Omega + Phi scan'
_diffrn_radiation_monochromator graphite
_diffrn_radiation_probe x-ray
_diffrn_radiation_type MoK\a
_diffrn_radiation_wavelength 0.71073
_diffrn_reflns_av_R_equivalents 0.078
_diffrn_reflns_av_unetI/netI 0.0617
_diffrn_reflns_limit_h_max 13
_diffrn_reflns_limit_h_min -13
_diffrn_reflns_limit_k_max 18
_diffrn_reflns_limit_k_min -16
_diffrn_reflns_limit_l_max 14
_diffrn_reflns_limit_l_min -14
_diffrn_reflns_number 14929
_diffrn_reflns_theta_full 28.69
_diffrn_reflns_theta_max 28.69
_diffrn_reflns_theta_min 1.99
_diffrn_standards_number none
_exptl_absorpt_coefficient_mu 0.101
_exptl_absorpt_correction_type none
_exptl_crystal_colour colourless
_exptl_crystal_density_diffrn 1.351
_exptl_crystal_density_method 'not measured'
_exptl_crystal_description prism
_exptl_crystal_F_000 672
_exptl_crystal_size_max 0.4
_exptl_crystal_size_mid 0.2
_exptl_crystal_size_min 0.1
_refine_diff_density_max 0.388
_refine_diff_density_min -0.26
_refine_diff_density_rms 0.062
_refine_ls_abs_structure_details 'Flack H D (1983), Acta Cryst. A39, 876-881'
_refine_ls_abs_structure_Flack 0.0(18)
_refine_ls_extinction_method none
_refine_ls_goodness_of_fit_ref 1.055
_refine_ls_hydrogen_treatment constr
_refine_ls_matrix_type full
_refine_ls_number_parameters 418
_refine_ls_number_reflns 6907
_refine_ls_number_restraints 1
_refine_ls_restrained_S_all 1.055
_refine_ls_R_factor_all 0.1217
_refine_ls_R_factor_gt 0.08
_refine_ls_shift/su_max 0.176
_refine_ls_shift/su_mean 0
_refine_ls_structure_factor_coef Fsqd
_refine_ls_weighting_details 'calc w=1/[\s^2^(Fo^2^)+(0.1079P)^2^+1.2994P] where P=(Fo^2^+2Fc^2^)/3'
_refine_ls_weighting_scheme calc
_refine_ls_wR_factor_gt 0.1992
_refine_ls_wR_factor_ref 0.2363
_reflns_number_gt 4781
_reflns_number_total 6907
_reflns_threshold_expression >2sigma(I)
_cod_duplicate_entry 1502207
_cod_data_source_file ol200924e_si_002.cif
_cod_data_source_block tc1
_cod_original_cell_volume 1565.2
_cod_original_sg_symbol_H-M 'P 21'
_cod_database_code 1516220

loop_
_symmetry_equiv_pos_as_xyz
'x, y, z'
'-x, y+1/2, -z'

loop_
_atom_site_label
_atom_site_type_symbol
_atom_site_fract_x
_atom_site_fract_y
_atom_site_fract_z
_atom_site_U_iso_or_equiv
_atom_site_adp_type
_atom_site_occupancy
_atom_site_symmetry_multiplicity
_atom_site_calc_flag
_atom_site_refinement_flags
C1 C -0.4968(4) 0.3835(4) 0.5199(5) 0.0526(12) Uani 1 1 d .
C2 C -0.5901(4) 0.3929(4) 0.5891(5) 0.0528(11) Uani 1 1 d .
H2 H -0.6646 0.3549 0.5716 0.063 Uiso 1 1 calc R
C3 C -0.5722(4) 0.4597(4) 0.6854(4) 0.0518(11) Uani 1 1 d .
H3 H -0.6353 0.4668 0.7322 0.062 Uiso 1 1 calc R
C4 C -0.4607(4) 0.5158(4) 0.7119(4) 0.0433(9) Uani 1 1 d .
C5 C -0.3693(4) 0.5062(4) 0.6378(5) 0.0606(14) Uani 1 1 d .
H5 H -0.2958 0.5453 0.6526 0.073 Uiso 1 1 calc R
C6 C -0.3867(5) 0.4401(5) 0.5439(5) 0.0661(15) Uani 1 1 d .
H6 H -0.3244 0.4332 0.4961 0.079 Uiso 1 1 calc R
C7 C -0.5168(4) 0.6196(3) 0.8743(4) 0.0412(9) Uani 1 1 d .
C8 C -0.4551(4) 0.6852(3) 0.9820(4) 0.0435(9) Uani 1 1 d .
C9 C -0.5676(4) 0.7343(4) 1.0267(4) 0.0473(10) Uani 1 1 d .
C10 C -0.5845(5) 0.8338(4) 0.9738(6) 0.0649(14) Uani 1 1 d .
H10A H -0.6483 0.8349 0.8945 0.078 Uiso 1 1 calc R
H10B H -0.6121 0.8775 1.0317 0.078 Uiso 1 1 calc R
C11 C -0.4530(7) 0.8591(5) 0.9563(9) 0.098(3) Uani 1 1 d .
H11A H -0.4049 0.8933 1.0294 0.118 Uiso 1 1 calc R
H11B H -0.4607 0.9004 0.8837 0.118 Uiso 1 1 calc R
C12 C -0.3829(4) 0.7702(4) 0.9381(5) 0.0549(12) Uani 1 1 d .
H12A H -0.2935 0.7729 0.9866 0.066 Uiso 1 1 calc R
H12B H -0.3814 0.7627 0.8504 0.066 Uiso 1 1 calc R
C13 C -0.3723(5) 0.6216(4) 1.0848(4) 0.0557(12) Uani 1 1 d .
H13A H -0.4255 0.5683 1.1006 0.067 Uiso 1 1 calc R
H13B H -0.3 0.5956 1.0538 0.067 Uiso 1 1 calc R
C14 C -0.3187(5) 0.6720(5) 1.2062(5) 0.0657(14) Uani 1 1 d .
H14A H -0.2844 0.7336 1.1881 0.079 Uiso 1 1 calc R
H14B H -0.3898 0.684 1.2474 0.079 Uiso 1 1 calc R
C15 C -0.2143(5) 0.6192(5) 1.2941(5) 0.0668(15) Uani 1 1 d .
C16 C -0.1632(8) 0.6653(6) 1.4163(7) 0.106(3) Uani 1 1 d .
H16A H -0.2307 0.6682 1.4624 0.16 Uiso 1 1 calc R
H16B H -0.1345 0.729 1.4033 0.16 Uiso 1 1 calc R
H16C H -0.0909 0.6289 1.4629 0.16 Uiso 1 1 calc R
C17 C 0.0104(4) 0.8585(3) 0.5894(4) 0.0441(10) Uani 1 1 d .
C18 C 0.1188(4) 0.8000(4) 0.5968(5) 0.0559(12) Uani 1 1 d .
H18 H 0.1803 0.814 0.5502 0.067 Uiso 1 1 calc R
C19 C 0.1337(4) 0.7215(4) 0.6736(5) 0.0507(11) Uani 1 1 d .
H19 H 0.2065 0.6823 0.6803 0.061 Uiso 1 1 calc R
C20 C 0.0399(4) 0.7002(3) 0.7420(4) 0.0389(8) Uani 1 1 d .
C21 C -0.0681(4) 0.7586(3) 0.7323(4) 0.0449(10) Uani 1 1 d .
H21 H -0.131 0.7442 0.7773 0.054 Uiso 1 1 calc R
C22 C -0.0829(4) 0.8384(3) 0.6556(4) 0.0435(9) Uani 1 1 d .
H22 H -0.1551 0.8781 0.6491 0.052 Uiso 1 1 calc R
C23 C -0.0195(4) 0.5726(3) 0.8789(4) 0.0409(9) Uani 1 1 d .
C24 C 0.0330(4) 0.4789(3) 0.9443(4) 0.0435(9) Uani 1 1 d .
C25 C 0.0681(4) 0.4083(3) 0.8486(4) 0.0457(10) Uani 1 1 d .
C26 C -0.0207(6) 0.3237(4) 0.8347(6) 0.0696(15) Uani 1 1 d .
H26A H -0.0669 0.3157 0.748 0.084 Uiso 1 1 calc R
H26B H 0.028 0.2657 0.8627 0.084 Uiso 1 1 calc R
C27 C -0.1098(11) 0.3454(8) 0.9128(12) 0.181(7) Uani 1 1 d .
H27A H -0.1956 0.3564 0.8595 0.217 Uiso 1 1 calc R
H27B H -0.116 0.29 0.9646 0.217 Uiso 1 1 calc R
C28 C -0.0749(5) 0.4259(4) 0.9918(5) 0.0544(12) Uani 1 1 d .
H28A H -0.0429 0.4057 1.0781 0.065 Uiso 1 1 calc R
H28B H -0.1498 0.4673 0.9876 0.065 Uiso 1 1 calc R
C29 C 0.1579(4) 0.4948(3) 1.0476(4) 0.0443(10) Uani 1 1 d .
H29A H 0.1882 0.4331 1.0833 0.053 Uiso 1 1 calc R
H29B H 0.225 0.5204 1.0087 0.053 Uiso 1 1 calc R
C30 C 0.1443(4) 0.5607(4) 1.1530(4) 0.0478(10) Uani 1 1 d .
H30A H 0.1313 0.6257 1.1212 0.057 Uiso 1 1 calc R
H30B H 0.0675 0.5425 1.1829 0.057 Uiso 1 1 calc R
C31 C 0.2620(5) 0.5582(4) 1.2610(4) 0.0547(11) Uani 1 1 d .
C32 C 0.2767(7) 0.6385(5) 1.3566(5) 0.0774(18) Uani 1 1 d .
H32A H 0.344 0.6223 1.4286 0.116 Uiso 1 1 calc R
H32B H 0.1956 0.6474 1.3818 0.116 Uiso 1 1 calc R
H32C H 0.2996 0.6966 1.32 0.116 Uiso 1 1 calc R
N1 N -0.5138(4) 0.3100(4) 0.4238(4) 0.0673(13) Uani 1 1 d .
N2 N -0.4323(3) 0.5810(3) 0.8115(3) 0.0468(9) Uani 1 1 d .
H2A H -0.3521 0.5985 0.8354 0.056 Uiso 1 1 calc R
N3 N -0.0062(4) 0.9406(3) 0.5051(4) 0.0538(10) Uani 1 1 d .
N4 N 0.0641(3) 0.6175(3) 0.8186(3) 0.0438(8) Uani 1 1 d .
H4 H 0.1406 0.5926 0.8283 0.053 Uiso 1 1 calc R
O1 O -0.4284(4) 0.2985(5) 0.3664(5) 0.118(2) Uani 1 1 d .
O2 O -0.6141(4) 0.2638(4) 0.4001(5) 0.0885(14) Uani 1 1 d .
O3 O -0.6331(3) 0.6023(3) 0.8486(3) 0.0553(8) Uani 1 1 d .
O4 O -0.6266(4) 0.6972(3) 1.0956(4) 0.0772(12) Uani 1 1 d .
O5 O -0.1690(6) 0.5450(5) 1.2647(5) 0.132(3) Uani 1 1 d .
O6 O -0.1004(4) 0.9934(3) 0.5029(4) 0.0743(11) Uani 1 1 d .
O7 O 0.0735(3) 0.9533(3) 0.4398(4) 0.0693(11) Uani 1 1 d .
O8 O -0.1276(3) 0.6036(3) 0.8804(3) 0.0570(9) Uani 1 1 d .
O9 O 0.1582(3) 0.4179(3) 0.7978(3) 0.0585(9) Uani 1 1 d .
O10 O 0.3384(4) 0.4925(4) 1.2732(4) 0.0860(14) Uani 1 1 d .

loop_
_atom_site_aniso_label
_atom_site_aniso_U_11
_atom_site_aniso_U_22
_atom_site_aniso_U_33
_atom_site_aniso_U_23
_atom_site_aniso_U_13
_atom_site_aniso_U_12
C1 0.038(2) 0.061(3) 0.056(3) -0.012(2) 0.0035(18) 0.003(2)
C2 0.040(2) 0.058(3) 0.061(3) -0.009(2) 0.0102(19) -0.008(2)
C3 0.044(2) 0.062(3) 0.052(2) -0.008(2) 0.0165(18) -0.015(2)
C4 0.034(2) 0.053(3) 0.041(2) 0.0011(19) 0.0048(15) -0.0021(18)
C5 0.032(2) 0.083(4) 0.069(3) -0.023(3) 0.0162(19) -0.008(2)
C6 0.038(2) 0.089(4) 0.075(3) -0.028(3) 0.021(2) 0.000(2)
C7 0.031(2) 0.044(2) 0.049(2) 0.0038(18) 0.0105(15) -0.0010(17)
C8 0.0311(19) 0.048(3) 0.051(2) -0.0023(19) 0.0087(15) -0.0038(17)
C9 0.038(2) 0.051(3) 0.056(3) 0.001(2) 0.0189(18) -0.0005(19)
C10 0.060(3) 0.047(3) 0.094(4) 0.006(3) 0.033(3) 0.011(2)
C11 0.090(5) 0.062(4) 0.164(8) 0.015(4) 0.076(5) -0.006(3)
C12 0.041(2) 0.061(3) 0.064(3) -0.005(2) 0.014(2) -0.012(2)
C13 0.056(3) 0.056(3) 0.051(3) -0.011(2) 0.0029(19) 0.013(2)
C14 0.061(3) 0.067(4) 0.062(3) -0.014(3) -0.002(2) 0.014(3)
C15 0.067(3) 0.072(4) 0.055(3) -0.004(3) -0.001(2) 0.023(3)
C16 0.128(6) 0.087(5) 0.080(4) -0.024(4) -0.027(4) 0.033(5)
C17 0.039(2) 0.041(2) 0.048(2) 0.0058(18) 0.0030(17) -0.0019(17)
C18 0.041(2) 0.054(3) 0.074(3) 0.019(2) 0.014(2) 0.000(2)
C19 0.031(2) 0.051(3) 0.072(3) 0.014(2) 0.0159(19) -0.0007(18)
C20 0.0285(18) 0.037(2) 0.051(2) 0.0006(17) 0.0073(15) -0.0011(15)
C21 0.041(2) 0.047(3) 0.048(2) -0.0030(19) 0.0126(17) -0.0003(18)
C22 0.041(2) 0.037(2) 0.051(2) -0.0010(18) 0.0064(17) 0.0094(18)
C23 0.0284(19) 0.043(2) 0.051(2) 0.0023(18) 0.0078(14) -0.0015(16)
C24 0.044(2) 0.036(2) 0.052(2) 0.0047(18) 0.0156(17) -0.0053(17)
C25 0.042(2) 0.039(2) 0.059(3) 0.0004(19) 0.0175(18) -0.0038(18)
C26 0.073(3) 0.050(3) 0.095(4) -0.019(3) 0.039(3) -0.023(3)
C27 0.199(10) 0.142(8) 0.269(13) -0.133(9) 0.193(11) -0.139(8)
C28 0.052(3) 0.045(3) 0.075(3) 0.005(2) 0.032(2) -0.005(2)
C29 0.038(2) 0.043(3) 0.052(2) 0.0028(19) 0.0102(16) 0.0073(17)
C30 0.050(2) 0.043(2) 0.050(2) 0.0032(19) 0.0121(18) 0.0045(19)
C31 0.052(3) 0.062(3) 0.052(3) 0.003(2) 0.0169(19) -0.002(2)
C32 0.101(5) 0.071(4) 0.060(3) -0.016(3) 0.019(3) -0.008(3)
N1 0.043(2) 0.083(4) 0.073(3) -0.028(3) 0.0070(19) 0.006(2)
N2 0.0315(17) 0.059(3) 0.050(2) -0.0128(17) 0.0104(13) -0.0091(16)
N3 0.045(2) 0.048(2) 0.064(2) 0.0109(18) 0.0021(16) 0.0000(18)
N4 0.0312(16) 0.042(2) 0.061(2) 0.0116(17) 0.0149(14) 0.0045(15)
O1 0.054(2) 0.172(6) 0.134(4) -0.099(4) 0.031(2) -0.010(3)
O2 0.066(3) 0.094(4) 0.108(3) -0.047(3) 0.024(2) -0.018(2)
O3 0.0252(14) 0.065(2) 0.073(2) -0.0073(17) 0.0068(12) 0.0005(14)
O4 0.074(3) 0.080(3) 0.091(3) 0.017(2) 0.046(2) 0.006(2)
O5 0.164(5) 0.127(5) 0.075(3) -0.038(3) -0.040(3) 0.087(4)
O6 0.062(2) 0.062(3) 0.099(3) 0.028(2) 0.0182(19) 0.0172(19)
O7 0.059(2) 0.078(3) 0.073(2) 0.031(2) 0.0192(17) 0.0025(19)
O8 0.0349(16) 0.060(2) 0.079(2) 0.0178(17) 0.0174(14) 0.0051(15)
O9 0.0560(19) 0.057(2) 0.072(2) -0.0065(17) 0.0336(16) -0.0069(16)
O10 0.077(3) 0.097(4) 0.075(3) -0.001(2) -0.003(2) 0.033(3)

loop_
_atom_type_symbol
_atom_type_description
_atom_type_scat_dispersion_real
_atom_type_scat_dispersion_imag
_atom_type_scat_source
C C 0.0033 0.0016 'International Tables Vol C Tables 4.2.6.8 and 6.1.1.4'
H H 0 0 'International Tables Vol C Tables 4.2.6.8 and 6.1.1.4'
N N 0.0061 0.0033 'International Tables Vol C Tables 4.2.6.8 and 6.1.1.4'
O O 0.0106 0.006 'International Tables Vol C Tables 4.2.6.8 and 6.1.1.4'

loop_
_geom_angle_atom_site_label_1
_geom_angle_atom_site_label_2
_geom_angle_atom_site_label_3
_geom_angle
C2 C1 C6 120.9(4)
C2 C1 N1 118.7(4)
C6 C1 N1 120.4(4)
C1 C2 C3 119.4(4)
C1 C2 H2 120.3
C3 C2 H2 120.3
C4 C3 C2 120.2(4)
C4 C3 H3 119.9
C2 C3 H3 119.9
C3 C4 C5 118.9(4)
C3 C4 N2 123.6(4)
C5 C4 N2 117.4(4)
C6 C5 C4 120.6(5)
C6 C5 H5 119.7
C4 C5 H5 119.7
C5 C6 C1 119.8(4)
C5 C6 H6 120.1
C1 C6 H6 120.1
O3 C7 N2 123.0(4)
O3 C7 C8 122.1(4)
N2 C7 C8 114.9(3)
C7 C8 C9 106.9(3)
C7 C8 C13 106.9(4)
C9 C8 C13 111.9(4)
C7 C8 C12 112.2(4)
C9 C8 C12 102.9(4)
C13 C8 C12 115.7(4)
O4 C9 C10 127.7(4)
O4 C9 C8 123.5(5)
C10 C9 C8 108.8(4)
C11 C10 C9 103.8(5)
C11 C10 H10A 111
C9 C10 H10A 111
C11 C10 H10B 111
C9 C10 H10B 111
H10A C10 H10B 109
C10 C11 C12 108.9(5)
C10 C11 H11A 109.9
C12 C11 H11A 109.9
C10 C11 H11B 109.9
C12 C11 H11B 109.9
H11A C11 H11B 108.3
C11 C12 C8 108.0(4)
C11 C12 H12A 110.1
C8 C12 H12A 110.1
C11 C12 H12B 110.1
C8 C12 H12B 110.1
H12A C12 H12B 108.4
C14 C13 C8 114.5(4)
C14 C13 H13A 108.6
C8 C13 H13A 108.6
C14 C13 H13B 108.6
C8 C13 H13B 108.6
H13A C13 H13B 107.6
C15 C14 C13 114.6(5)
C15 C14 H14A 108.6
C13 C14 H14A 108.6
C15 C14 H14B 108.6
C13 C14 H14B 108.6
H14A C14 H14B 107.6
O5 C15 C16 122.0(5)
O5 C15 C14 122.0(5)
C16 C15 C14 115.8(5)
C15 C16 H16A 109.5
C15 C16 H16B 109.5
H16A C16 H16B 109.5
C15 C16 H16C 109.5
H16A C16 H16C 109.5
H16B C16 H16C 109.5
C22 C17 C18 121.5(4)
C22 C17 N3 119.8(4)
C18 C17 N3 118.7(4)
C19 C18 C17 119.1(4)
C19 C18 H18 120.5
C17 C18 H18 120.5
C18 C19 C20 120.1(4)
C18 C19 H19 119.9
C20 C19 H19 119.9
C21 C20 C19 119.9(4)
C21 C20 N4 124.2(4)
C19 C20 N4 115.8(4)
C20 C21 C22 120.1(4)
C20 C21 H21 120
C22 C21 H21 120
C17 C22 C21 119.3(4)
C17 C22 H22 120.4
C21 C22 H22 120.4
O8 C23 N4 123.2(4)
O8 C23 C24 122.3(4)
N4 C23 C24 114.5(3)
C23 C24 C28 110.7(4)
C23 C24 C25 110.2(4)
C28 C24 C25 103.2(4)
C23 C24 C29 112.1(4)
C28 C24 C29 113.1(4)
C25 C24 C29 107.1(3)
O9 C25 C26 125.3(4)
O9 C25 C24 125.0(4)
C26 C25 C24 109.6(4)
C27 C26 C25 104.4(5)
C27 C26 H26A 110.9
C25 C26 H26A 110.9
C27 C26 H26B 110.9
C25 C26 H26B 110.9
H26A C26 H26B 108.9
C28 C27 C26 114.6(5)
C28 C27 H27A 108.6
C26 C27 H27A 108.6
C28 C27 H27B 108.6
C26 C27 H27B 108.6
H27A C27 H27B 107.6
C27 C28 C24 106.6(4)
C27 C28 H28A 110.4
C24 C28 H28A 110.4
C27 C28 H28B 110.4
C24 C28 H28B 110.4
H28A C28 H28B 108.6
C30 C29 C24 115.9(3)
C30 C29 H29A 108.3
C24 C29 H29A 108.3
C30 C29 H29B 108.3
C24 C29 H29B 108.3
H29A C29 H29B 107.4
C31 C30 C29 112.5(4)
C31 C30 H30A 109.1
C29 C30 H30A 109.1
C31 C30 H30B 109.1
C29 C30 H30B 109.1
H30A C30 H30B 107.8
O10 C31 C30 120.9(5)
O10 C31 C32 121.6(5)
C30 C31 C32 117.5(5)
C31 C32 H32A 109.5
C31 C32 H32B 109.5
H32A C32 H32B 109.5
C31 C32 H32C 109.5
H32A C32 H32C 109.5
H32B C32 H32C 109.5
O2 N1 O1 121.7(5)
O2 N1 C1 119.4(4)
O1 N1 C1 118.8(5)
C7 N2 C4 127.3(3)
C7 N2 H2A 116.3
C4 N2 H2A 116.3
O6 N3 O7 123.5(4)
O6 N3 C17 117.7(4)
O7 N3 C17 118.7(4)
C23 N4 C20 127.7(3)
C23 N4 H4 116.2
C20 N4 H4 116.2

loop_
_geom_bond_atom_site_label_1
_geom_bond_atom_site_label_2
_geom_bond_distance
C1 C2 1.374(7)
C1 C6 1.376(7)
C1 N1 1.452(7)
C2 C3 1.388(7)
C2 H2 0.93
C3 C4 1.385(6)
C3 H3 0.93
C4 C5 1.397(6)
C4 N2 1.400(6)
C5 C6 1.363(7)
C5 H5 0.93
C6 H6 0.93
C7 O3 1.215(5)
C7 N2 1.351(5)
C7 C8 1.518(6)
C8 C9 1.539(6)
C8 C13 1.540(7)
C8 C12 1.542(6)
C9 O4 1.197(6)
C9 C10 1.501(8)
C10 C11 1.480(8)
C10 H10A 0.97
C10 H10B 0.97
C11 C12 1.481(9)
C11 H11A 0.97
C11 H11B 0.97
C12 H12A 0.97
C12 H12B 0.97
C13 C14 1.497(7)
C13 H13A 0.97
C13 H13B 0.97
C14 C15 1.484(7)
C14 H14A 0.97
C14 H14B 0.97
C15 O5 1.213(7)
C15 C16 1.473(9)
C16 H16A 0.96
C16 H16B 0.96
C16 H16C 0.96
C17 C22 1.373(6)
C17 C18 1.389(6)
C17 N3 1.458(6)
C18 C19 1.369(7)
C18 H18 0.93
C19 C20 1.398(6)
C19 H19 0.93
C20 C21 1.382(6)
C20 N4 1.416(5)
C21 C22 1.383(6)
C21 H21 0.93
C22 H22 0.93
C23 O8 1.219(5)
C23 N4 1.364(5)
C23 C24 1.534(6)
C24 C28 1.539(6)
C24 C25 1.543(6)
C24 C29 1.544(6)
C25 O9 1.208(5)
C25 C26 1.492(7)
C26 C27 1.435(9)
C26 H26A 0.97
C26 H26B 0.97
C27 C28 1.415(9)
C27 H27A 0.97
C27 H27B 0.97
C28 H28A 0.97
C28 H28B 0.97
C29 C30 1.507(6)
C29 H29A 0.97
C29 H29B 0.97
C30 C31 1.507(7)
C30 H30A 0.97
C30 H30B 0.97
C31 O10 1.207(7)
C31 C32 1.518(8)
C32 H32A 0.96
C32 H32B 0.96
C32 H32C 0.96
N1 O2 1.213(6)
N1 O1 1.217(6)
N2 H2A 0.86
N3 O6 1.230(5)
N3 O7 1.230(5)
N4 H4 0.86
